data_1570729
loop_
_publ_author_name
'Morteza Najarian, Amin'
'Dinic, Filip'
'Chen, Hao'
'Sabatini, Randy'
'Zheng, Chao'
'Lough, Alan J.'
'Maris, Thierry'
'Saidaminov, Makhsud I.'
'Garcia de Arquer, F. Pelayo'
'Voznyy, Oleksandr'
'Hoogland, Sjoerd'
'Sargent, Edward H.'

_publ_section_title
;
 Homomeric Chains of intermolecular bonds scaffold octahedral germanium
 perovskites
;
_journal_name_full Nature
_journal_page_first 328
_journal_page_last 335
_journal_paper_doi 10.1038/s41586-023-06209-y
_journal_volume 620
_journal_year 2023
_chemical_formula_moiety 'Ge I4, 2(C8 H11 Cl N)'
_chemical_formula_sum 'C16 H22 Cl2 Ge I4 N2'
_chemical_formula_weight 893.44
_chemical_name_systematic
;      
catena-[bis(2-(4-chlorophenyl)ethan-1-aminium) 
bis(m-iodo)-bis(iodo)-germanium(ii)]'
;
_space_group_crystal_system orthorhombic
_space_group_IT_number 33
_space_group_name_Hall 'P 2c -2n'
_space_group_name_H-M_alt 'P n a 21'
_atom_sites_solution_hydrogens geom
_atom_sites_solution_primary direct
_cell_angle_alpha 90
_cell_angle_beta 90
_cell_angle_gamma 90
_cell_formula_units_Z 4
_cell_length_a 11.9349(11)
_cell_length_b 6.0242(6)
_cell_length_c 34.381(3)
_cell_measurement_reflns_used 5222
_cell_measurement_temperature 200(2)
_cell_measurement_theta_max 25.45
_cell_measurement_theta_min 2.37
_cell_volume 2471.9(4)
_computing_cell_refinement 'Bruker SAINT'
_computing_data_collection 'Bruker APEX3'
_computing_data_reduction 'Bruker SAINT'
_computing_structure_refinement 'SHELXL-2018/3 (Sheldrick, 2018)'
_computing_structure_solution
; 
 SHELXT 2014/5 (Sheldrick, 2014)
;
_diffrn_ambient_temperature 200(2)
_diffrn_measured_fraction_theta_full 1.000
_diffrn_measured_fraction_theta_max 1.000
_diffrn_measurement_device_type 'Bruker APEX-II CCD'
_diffrn_measurement_method '\w and \phi scans'
_diffrn_radiation_monochromator graphite
_diffrn_radiation_type MoK\a
_diffrn_radiation_wavelength 0.71073
_diffrn_reflns_av_R_equivalents 0.0829
_diffrn_reflns_av_unetI/netI 0.0483
_diffrn_reflns_Laue_measured_fraction_full 1.000
_diffrn_reflns_Laue_measured_fraction_max 1.000
_diffrn_reflns_limit_h_max 14
_diffrn_reflns_limit_h_min -14
_diffrn_reflns_limit_k_max 7
_diffrn_reflns_limit_k_min -7
_diffrn_reflns_limit_l_max 41
_diffrn_reflns_limit_l_min -41
_diffrn_reflns_number 32809
_diffrn_reflns_point_group_measured_fraction_full 0.998
_diffrn_reflns_point_group_measured_fraction_max 0.996
_diffrn_reflns_theta_full 25.242
_diffrn_reflns_theta_max 25.403
_diffrn_reflns_theta_min 1.185
_exptl_absorpt_coefficient_mu 6.455
_exptl_absorpt_correction_T_max 0.7452
_exptl_absorpt_correction_T_min 0.6483
_exptl_absorpt_correction_type multi-scan
_exptl_absorpt_process_details SADABS
_exptl_crystal_colour orange
_exptl_crystal_density_diffrn 2.401
_exptl_crystal_description plate
_exptl_crystal_F_000 1640
_exptl_crystal_size_max 0.077
_exptl_crystal_size_mid 0.057
_exptl_crystal_size_min 0.018
_refine_diff_density_max 0.585
_refine_diff_density_min -0.597
_refine_diff_density_rms 0.131
_refine_ls_abs_structure_details
;
 Refined as an inversion twin.
;
_refine_ls_abs_structure_Flack 0.26(7)
_refine_ls_extinction_coef .
_refine_ls_extinction_method none
_refine_ls_goodness_of_fit_ref 1.005
_refine_ls_hydrogen_treatment constr
_refine_ls_matrix_type full
_refine_ls_number_parameters 289
_refine_ls_number_reflns 4536
_refine_ls_number_restraints 184
_refine_ls_restrained_S_all 0.987
_refine_ls_R_factor_all 0.0739
_refine_ls_R_factor_gt 0.0392
_refine_ls_shift/su_max 0.000
_refine_ls_shift/su_mean 0.000
_refine_ls_structure_factor_coef Fsqd
_refine_ls_weighting_details 'w=1/[\s^2^(Fo^2^)+(0.0264P)^2^+2.3702P] where P=(Fo^2^+2Fc^2^)/3'
_refine_ls_weighting_scheme calc
_refine_ls_wR_factor_gt 0.0667
_refine_ls_wR_factor_ref 0.0767
_reflns_Friedel_coverage 0.957
_reflns_Friedel_fraction_full 0.997
_reflns_Friedel_fraction_max 0.992
_reflns_number_gt 3182
_reflns_number_total 4536
_reflns_threshold_expression 'I > 2\s(I)'
_cod_data_source_file 05-_4Cl-PEA_2GeI4.cif
_cod_data_source_block 4cl-pea
_cod_database_code 1570729

loop_
_space_group_symop_id
_space_group_symop_operation_xyz
1 'x, y, z'
2 '-x, -y, z+1/2'
3 'x+1/2, -y+1/2, z'
4 '-x+1/2, y+1/2, z+1/2'

loop_
_atom_site_label
_atom_site_type_symbol
_atom_site_fract_x
_atom_site_fract_y
_atom_site_fract_z
_atom_site_U_iso_or_equiv
_atom_site_adp_type
_atom_site_occupancy
_atom_site_site_symmetry_order
_atom_site_calc_flag
_atom_site_refinement_flags_posn
_atom_site_refinement_flags_adp
_atom_site_refinement_flags_occupancy
_atom_site_disorder_assembly
_atom_site_disorder_group
I5 I 0.88598(9) 0.2570(2) 0.58928(5) 0.0255(5) Uani 1 1 d . . . . .
I6 I 0.87605(7) 0.2581(2) 0.40870(5) 0.0280(5) Uani 1 1 d . . . . .
Ge1 Ge 0.8843(7) 0.285(2) 0.4899(7) 0.020(2) Uani 0.45(4) 1 d . U P . .
Ge2 Ge 0.8782(5) 0.2810(19) 0.5055(5) 0.0195(19) Uani 0.55(4) 1 d . U P C .
Cl1 Cl 0.3955(5) 0.2414(10) 0.7369(3) 0.063(2) Uani 1 1 d . . . . .
Cl2 Cl 0.8658(4) 1.3069(10) 0.2642(3) 0.0493(17) Uani 1 1 d . . . . .
C1 C 0.4728(12) 0.408(3) 0.7059(5) 0.034(4) Uani 1 1 d . . . . .
C2 C 0.4285(13) 0.613(3) 0.6932(5) 0.034(4) Uani 1 1 d . . . . .
H2 H 0.355085 0.657197 0.700501 0.041 Uiso 1 1 calc R U . . .
C3 C 0.4919(12) 0.745(3) 0.6705(6) 0.033(4) Uani 1 1 d . . . . .
H3 H 0.462487 0.884346 0.662806 0.040 Uiso 1 1 calc R U . . .
C4 C 0.5979(12) 0.686(2) 0.6580(5) 0.029(3) Uani 1 1 d . . . . .
C5 C 0.6418(12) 0.486(2) 0.6713(5) 0.034(4) Uani 1 1 d . . . . .
H5 H 0.715282 0.443329 0.663754 0.041 Uiso 1 1 calc R U . . .
C6 C 0.5793(13) 0.345(3) 0.6958(5) 0.036(4) Uani 1 1 d . . . . .
H6 H 0.610147 0.209319 0.705063 0.043 Uiso 1 1 calc R U . . .
C7 C 0.6661(14) 0.830(3) 0.6313(5) 0.034(3) Uani 1 1 d D . . . .
H7A H 0.660202 0.985973 0.640089 0.041 Uiso 0.46(2) 1 calc R U P A 1
H7B H 0.745774 0.785449 0.633246 0.041 Uiso 0.46(2) 1 calc R U P A 1
H7C H 0.634580 0.981818 0.632012 0.041 Uiso 0.54(2) 1 calc R U P A 2
H7D H 0.743326 0.838114 0.641743 0.041 Uiso 0.54(2) 1 calc R U P A 2
C9 C 0.7873(13) 1.127(3) 0.2923(5) 0.033(3) Uani 1 1 d . . . . .
C10 C 0.8340(14) 0.929(2) 0.3031(5) 0.034(3) Uani 1 1 d . . . . .
H10 H 0.906927 0.888563 0.294536 0.041 Uiso 1 1 calc R U . . .
C11 C 0.7697(12) 0.782(3) 0.3279(6) 0.033(4) Uani 1 1 d . . . . .
H11 H 0.801351 0.645174 0.336374 0.040 Uiso 1 1 calc R U . . .
C12 C 0.6625(13) 0.839(3) 0.3393(5) 0.031(3) Uani 1 1 d . . . . .
C13 C 0.6190(13) 1.045(2) 0.3268(5) 0.036(4) Uani 1 1 d . . . . .
H13 H 0.545483 1.086566 0.334455 0.043 Uiso 1 1 calc R U . . .
C14 C 0.6800(13) 1.188(3) 0.3037(5) 0.035(3) Uani 1 1 d . . . . .
H14 H 0.649160 1.326251 0.295707 0.042 Uiso 1 1 calc R U . . .
C15 C 0.5962(15) 0.690(3) 0.3646(5) 0.044(4) Uani 1 1 d . . . . .
H15A H 0.615304 0.534824 0.358141 0.053 Uiso 1 1 calc R U . . .
H15B H 0.515688 0.711985 0.358662 0.053 Uiso 1 1 calc R U . . .
C16 C 0.6145(17) 0.727(3) 0.4084(8) 0.045(5) Uani 1 1 d D . . . .
H16A H 0.567481 0.856497 0.415164 0.054 Uiso 0.51(2) 1 calc R U P B 1
H16B H 0.578966 0.597371 0.421167 0.054 Uiso 0.51(2) 1 calc R U P B 1
H16C H 0.549127 0.660653 0.421815 0.054 Uiso 0.49(2) 1 calc R U P B 2
H16D H 0.680454 0.636540 0.415807 0.054 Uiso 0.49(2) 1 calc R U P B 2
I1 I 0.92658(15) 0.7356(2) 0.50189(13) 0.0211(6) Uani 0.497(2) 1 d . U P C 1
I3 I 0.64457(12) 0.3456(2) 0.50160(14) 0.0220(6) Uani 0.497(2) 1 d . . P C 1
I2 I 0.83680(16) 0.7352(2) 0.49616(14) 0.0254(6) Uani 0.503(2) 1 d . U P C 2
I4 I 1.11767(15) 0.3420(2) 0.49640(15) 0.0242(6) Uani 0.503(2) 1 d . . P C 2
N1A N 0.6300(18) 0.576(4) 0.5739(8) 0.022(5) Uani 0.46(2) 1 d D U P A 1
H1AA H 0.626566 0.581561 0.547503 0.032 Uiso 0.46(2) 1 calc R U P A 1
H1AB H 0.569295 0.502118 0.583268 0.032 Uiso 0.46(2) 1 calc R U P A 1
H1AC H 0.693675 0.505060 0.581352 0.032 Uiso 0.46(2) 1 calc R U P A 1
N2A N 0.708(2) 0.757(4) 0.4268(9) 0.035(7) Uani 0.51(2) 1 d D U P B 1
H2AA H 0.750647 0.632597 0.424762 0.052 Uiso 0.51(2) 1 calc R U P B 1
H2AB H 0.693090 0.784896 0.452273 0.052 Uiso 0.51(2) 1 calc R U P B 1
H2AC H 0.744806 0.874103 0.416196 0.052 Uiso 0.51(2) 1 calc R U P B 1
C8A C 0.631(3) 0.816(6) 0.5904(10) 0.027(6) Uani 0.46(2) 1 d D U P A 1
H8AA H 0.681605 0.908084 0.574404 0.033 Uiso 0.46(2) 1 calc R U P A 1
H8AB H 0.554354 0.879048 0.587990 0.033 Uiso 0.46(2) 1 calc R U P A 1
N1B N 0.5504(16) 0.747(4) 0.5755(7) 0.021(5) Uani 0.54(2) 1 d D U P A 2
H1BA H 0.551404 0.721355 0.549443 0.032 Uiso 0.54(2) 1 calc R U P A 2
H1BB H 0.514911 0.877564 0.580403 0.032 Uiso 0.54(2) 1 calc R U P A 2
H1BC H 0.513408 0.634429 0.587682 0.032 Uiso 0.54(2) 1 calc R U P A 2
N2B N 0.6296(19) 0.926(4) 0.4236(9) 0.029(6) Uani 0.49(2) 1 d D U P B 2
H2BA H 0.682724 1.000134 0.409801 0.043 Uiso 0.49(2) 1 calc R U P B 2
H2BB H 0.652448 0.911952 0.448775 0.043 Uiso 0.49(2) 1 calc R U P B 2
H2BC H 0.564032 1.002925 0.422851 0.043 Uiso 0.49(2) 1 calc R U P B 2
C8B C 0.672(2) 0.759(5) 0.5910(8) 0.025(5) Uani 0.54(2) 1 d D U P A 2
H8BA H 0.708542 0.611562 0.589098 0.030 Uiso 0.54(2) 1 calc R U P A 2
H8BB H 0.716401 0.866370 0.575493 0.030 Uiso 0.54(2) 1 calc R U P A 2

loop_
_atom_site_aniso_label
_atom_site_aniso_U_11
_atom_site_aniso_U_22
_atom_site_aniso_U_33
_atom_site_aniso_U_23
_atom_site_aniso_U_13
_atom_site_aniso_U_12
I5 0.0250(8) 0.0263(11) 0.0251(12) 0.0043(5) 0.0011(6) 0.0005(6)
I6 0.0247(8) 0.0294(11) 0.0300(13) -0.0058(6) 0.0021(4) -0.0014(6)
Ge1 0.017(3) 0.019(3) 0.025(5) 0.004(5) 0.003(3) -0.0038(19)
Ge2 0.018(2) 0.017(3) 0.023(4) 0.003(4) 0.002(2) 0.0018(16)
Cl1 0.067(3) 0.073(4) 0.048(4) 0.013(3) 0.012(3) -0.024(3)
Cl2 0.063(4) 0.046(3) 0.039(4) 0.005(3) 0.018(3) -0.004(2)
C1 0.039(6) 0.044(7) 0.020(9) 0.003(6) 0.006(6) -0.004(5)
C2 0.033(7) 0.045(7) 0.025(9) 0.003(6) -0.002(6) -0.006(5)
C3 0.034(5) 0.038(8) 0.027(9) 0.003(6) 0.001(5) -0.002(5)
C4 0.034(5) 0.035(6) 0.016(7) -0.001(6) -0.002(5) -0.003(5)
C5 0.033(7) 0.039(6) 0.030(10) 0.005(6) 0.004(6) 0.000(5)
C6 0.041(6) 0.039(7) 0.027(9) 0.002(6) 0.007(6) -0.002(5)
C7 0.039(7) 0.041(8) 0.022(6) 0.000(5) -0.001(5) -0.012(7)
C9 0.044(6) 0.039(6) 0.017(8) -0.010(6) 0.001(5) 0.004(5)
C10 0.035(7) 0.041(6) 0.028(9) -0.006(6) 0.001(6) 0.002(5)
C11 0.035(6) 0.041(8) 0.024(9) -0.006(6) -0.003(5) 0.000(5)
C12 0.033(6) 0.042(6) 0.019(8) -0.014(5) -0.006(5) -0.004(5)
C13 0.040(7) 0.045(6) 0.023(9) -0.013(5) -0.001(6) 0.003(5)
C14 0.042(6) 0.040(7) 0.022(8) -0.015(6) 0.000(5) 0.003(5)
C15 0.042(8) 0.055(9) 0.035(7) -0.005(6) -0.004(6) -0.014(8)
C16 0.061(11) 0.040(9) 0.034(7) 0.000(7) -0.003(7) -0.018(7)
I1 0.0258(12) 0.0158(9) 0.0217(13) 0.0007(12) -0.0056(15) -0.0019(7)
I3 0.0151(9) 0.0248(10) 0.0262(14) -0.0034(18) 0.0007(14) -0.0005(6)
I2 0.0259(11) 0.0176(9) 0.0328(16) 0.0001(12) -0.0046(18) 0.0017(7)
I4 0.0166(7) 0.0278(9) 0.0281(14) 0.005(2) 0.0025(11) 0.0008(7)
N1A 0.018(11) 0.025(9) 0.022(11) -0.006(7) -0.011(9) 0.009(7)
N2A 0.054(11) 0.021(14) 0.030(13) -0.010(11) 0.002(8) -0.006(9)
C8A 0.036(14) 0.024(10) 0.022(7) -0.004(7) 0.000(8) 0.005(8)
N1B 0.025(9) 0.021(11) 0.017(11) -0.009(9) 0.000(7) 0.006(8)
N2B 0.018(13) 0.038(9) 0.030(14) 0.001(8) 0.006(10) -0.015(8)
C8B 0.026(10) 0.030(13) 0.020(7) 0.004(8) -0.003(7) 0.001(8)

loop_
_atom_type_symbol
_atom_type_description
_atom_type_scat_dispersion_real
_atom_type_scat_dispersion_imag
_atom_type_scat_source
C C 0.0033 0.0016 'International Tables Vol C Tables 4.2.6.8 and 6.1.1.4'
H H 0.0000 0.0000 'International Tables Vol C Tables 4.2.6.8 and 6.1.1.4'
Cl Cl 0.1484 0.1585 'International Tables Vol C Tables 4.2.6.8 and 6.1.1.4'
Ge Ge 0.1547 1.8001 'International Tables Vol C Tables 4.2.6.8 and 6.1.1.4'
I I -0.4742 1.8119 'International Tables Vol C Tables 4.2.6.8 and 6.1.1.4'
N N 0.0061 0.0033 'International Tables Vol C Tables 4.2.6.8 and 6.1.1.4'

loop_
_geom_angle_atom_site_label_1
_geom_angle_atom_site_label_2
_geom_angle_atom_site_label_3
_geom_angle
_geom_angle_site_symmetry_1
_geom_angle_site_symmetry_3
Ge2 Ge1 I2 87(3) . .
Ge2 Ge1 I1 86(3) . .
Ge2 Ge1 I6 168(2) . .
I2 Ge1 I6 97.4(7) . .
I1 Ge1 I6 102.2(7) . .
Ge2 Ge1 I4 93.4(15) . .
I2 Ge1 I4 94.5(4) . .
I6 Ge1 I4 97.0(6) . .
Ge2 Ge1 I3 74.7(14) . .
I1 Ge1 I3 92.1(3) . .
I6 Ge1 I3 96.4(5) . .
Ge1 Ge2 I2 82(3) . .
Ge1 Ge2 I1 83(3) . .
Ge1 Ge2 I3 94.5(14) . .
I1 Ge2 I3 93.8(3) . .
Ge1 Ge2 I5 170.4(15) . .
I2 Ge2 I5 99.7(5) . .
I1 Ge2 I5 95.0(5) . .
I3 Ge2 I5 95.0(4) . .
Ge1 Ge2 I4 75.8(15) . .
I2 Ge2 I4 92.2(3) . .
I5 Ge2 I4 94.7(4) . .
C6 C1 C2 120.7(15) . .
C6 C1 Cl1 119.2(13) . .
C2 C1 Cl1 120.0(12) . .
C3 C2 C1 119.0(15) . .
C3 C2 H2 120.5 . .
C1 C2 H2 120.5 . .
C2 C3 C4 123.0(16) . .
C2 C3 H3 118.5 . .
C4 C3 H3 118.5 . .
C3 C4 C5 117.6(15) . .
C3 C4 C7 122.6(15) . .
C5 C4 C7 119.8(14) . .
C4 C5 C6 121.3(14) . .
C4 C5 H5 119.3 . .
C6 C5 H5 119.3 . .
C1 C6 C5 118.3(16) . .
C1 C6 H6 120.9 . .
C5 C6 H6 120.9 . .
C8B C7 C4 116.1(18) . .
C8A C7 C4 113(2) . .
C8A C7 H7A 108.9 . .
C4 C7 H7A 108.9 . .
C8A C7 H7B 108.9 . .
C4 C7 H7B 108.9 . .
H7A C7 H7B 107.7 . .
C8B C7 H7C 108.3 . .
C4 C7 H7C 108.3 . .
C8B C7 H7D 108.3 . .
C4 C7 H7D 108.3 . .
H7C C7 H7D 107.4 . .
C10 C9 C14 122.0(16) . .
C10 C9 Cl2 118.6(13) . .
C14 C9 Cl2 119.4(13) . .
C9 C10 C11 118.5(15) . .
C9 C10 H10 120.7 . .
C11 C10 H10 120.7 . .
C12 C11 C10 120.2(15) . .
C12 C11 H11 119.9 . .
C10 C11 H11 119.9 . .
C11 C12 C13 118.3(16) . .
C11 C12 C15 120.7(16) . .
C13 C12 C15 121.1(15) . .
C14 C13 C12 122.1(15) . .
C14 C13 H13 119.0 . .
C12 C13 H13 119.0 . .
C13 C14 C9 118.9(16) . .
C13 C14 H14 120.5 . .
C9 C14 H14 120.5 . .
C12 C15 C16 114.4(16) . .
C12 C15 H15A 108.7 . .
C16 C15 H15A 108.7 . .
C12 C15 H15B 108.7 . .
C16 C15 H15B 108.7 . .
H15A C15 H15B 107.6 . .
N2A C16 C15 128(2) . .
N2B C16 C15 122(2) . .
N2A C16 H16A 105.2 . .
C15 C16 H16A 105.2 . .
N2A C16 H16B 105.2 . .
C15 C16 H16B 105.2 . .
H16A C16 H16B 105.9 . .
N2B C16 H16C 106.7 . .
C15 C16 H16C 106.7 . .
N2B C16 H16D 106.7 . .
C15 C16 H16D 106.7 . .
H16C C16 H16D 106.6 . .
Ge1 I1 Ge2 11.15(19) . .
Ge2 I3 Ge1 10.72(17) . .
Ge1 I2 Ge2 11.18(19) . .
Ge1 I4 Ge2 10.8(2) . .
C8A N1A H1AA 109.5 . .
C8A N1A H1AB 109.5 . .
H1AA N1A H1AB 109.5 . .
C8A N1A H1AC 109.5 . .
H1AA N1A H1AC 109.5 . .
H1AB N1A H1AC 109.5 . .
C16 N2A H2AA 109.5 . .
C16 N2A H2AB 109.5 . .
H2AA N2A H2AB 109.5 . .
C16 N2A H2AC 109.5 . .
H2AA N2A H2AC 109.5 . .
H2AB N2A H2AC 109.5 . .
C7 C8A N1A 114(3) . .
C7 C8A H8AA 108.8 . .
N1A C8A H8AA 108.8 . .
C7 C8A H8AB 108.8 . .
N1A C8A H8AB 108.8 . .
H8AA C8A H8AB 107.7 . .
C8B N1B H1BA 109.5 . .
C8B N1B H1BB 109.5 . .
H1BA N1B H1BB 109.5 . .
C8B N1B H1BC 109.5 . .
H1BA N1B H1BC 109.5 . .
H1BB N1B H1BC 109.5 . .
C16 N2B H2BA 109.5 . .
C16 N2B H2BB 109.5 . .
H2BA N2B H2BB 109.5 . .
C16 N2B H2BC 109.5 . .
H2BA N2B H2BC 109.5 . .
H2BB N2B H2BC 109.5 . .
C7 C8B N1B 107(2) . .
C7 C8B H8BA 110.3 . .
N1B C8B H8BA 110.3 . .
C7 C8B H8BB 110.3 . .
N1B C8B H8BB 110.3 . .
H8BA C8B H8BB 108.6 . .

loop_
_geom_bond_atom_site_label_1
_geom_bond_atom_site_label_2
_geom_bond_distance
_geom_bond_site_symmetry_2
I5 Ge2 2.885(18) .
I6 Ge1 2.80(3) .
Ge1 Ge2 0.543(9) .
Ge1 I2 2.777(14) .
Ge1 I1 2.790(14) .
Ge1 I4 2.815(8) .
Ge1 I3 2.912(10) .
Ge2 I2 2.799(11) .
Ge2 I1 2.802(11) .
Ge2 I3 2.819(6) .
Ge2 I4 2.899(8) .
Cl1 C1 1.731(17) .
Cl2 C9 1.727(17) .
C1 C6 1.37(2) .
C1 C2 1.41(2) .
C2 C3 1.34(2) .
C2 H2 0.9500 .
C3 C4 1.38(2) .
C3 H3 0.9500 .
C4 C5 1.39(2) .
C4 C7 1.50(2) .
C5 C6 1.41(2) .
C5 H5 0.9500 .
C6 H6 0.9500 .
C7 C8B 1.45(3) .
C7 C8A 1.47(3) .
C7 H7A 0.9900 .
C7 H7B 0.9900 .
C7 H7C 0.9900 .
C7 H7D 0.9900 .
C9 C10 1.37(2) .
C9 C14 1.39(2) .
C10 C11 1.45(2) .
C10 H10 0.9500 .
C11 C12 1.38(2) .
C11 H11 0.9500 .
C12 C13 1.41(2) .
C12 C15 1.48(2) .
C13 C14 1.38(2) .
C13 H13 0.9500 .
C14 H14 0.9500 .
C15 C16 1.54(3) .
C15 H15A 0.9900 .
C15 H15B 0.9900 .
C16 N2A 1.29(3) .
C16 N2B 1.32(3) .
C16 H16A 0.9900 .
C16 H16B 0.9900 .
C16 H16C 0.9900 .
C16 H16D 0.9900 .
N1A C8A 1.55(3) .
N1A H1AA 0.9100 .
N1A H1AB 0.9100 .
N1A H1AC 0.9100 .
N2A H2AA 0.9100 .
N2A H2AB 0.9100 .
N2A H2AC 0.9100 .
C8A H8AA 0.9900 .
C8A H8AB 0.9900 .
N1B C8B 1.55(3) .
N1B H1BA 0.9100 .
N1B H1BB 0.9100 .
N1B H1BC 0.9100 .
N2B H2BA 0.9100 .
N2B H2BB 0.9100 .
N2B H2BC 0.9100 .
C8B H8BA 0.9900 .
C8B H8BB 0.9900 .

loop_
_geom_hbond_atom_site_label_D
_geom_hbond_atom_site_label_H
_geom_hbond_atom_site_label_A
_geom_hbond_distance_DH
_geom_hbond_distance_HA
_geom_hbond_distance_DA
_geom_hbond_angle_DHA
_geom_hbond_site_symmetry_A
_geom_hbond_publ_flag
C16 H16A I6 0.99 3.27 4.21(2) 160.4 3_465 yes
C16 H16B I6 0.99 3.26 4.08(2) 140.9 3_455 yes
C16 H16B I3 0.99 3.25 3.96(3) 129.9 . yes
C16 H16B I6 0.99 3.26 4.08(2) 140.9 3_455 yes
C16 H16D I6 0.99 3.27 4.21(2) 158.5 . yes
N1A H1AA I1 0.91 3.06 3.65(2) 124.0 3_465 yes
N1A H1AA I3 0.91 2.13 2.85(3) 135.3 . yes
N1A H1AB I5 0.91 2.70 3.58(2) 163.3 3_455 yes
N1A H1AC I5 0.91 2.75 3.65(2) 168.8 . yes
N2A H2AA I6 0.91 2.76 3.67(2) 172.7 . yes
N2A H2AB I3 0.91 3.20 3.65(3) 113.1 . yes
N2A H2AC I6 0.91 2.81 3.68(2) 161.6 1_565 yes
C8A H8AA I5 0.99 3.26 4.04(4) 137.2 1_565 yes
C8A H8AB I5 0.99 2.97 3.89(3) 154.6 3_465 yes
N1B H1BA I2 0.91 3.16 3.74(2) 123.2 3_465 yes
N1B H1BA I4 0.91 3.30 3.77(2) 114.4 3_465 yes
N1B H1BB I5 0.91 2.70 3.61(2) 172.2 3_465 yes
N1B H1BC I5 0.91 2.81 3.64(2) 153.8 3_455 yes
N2B H2BA I6 0.91 2.78 3.59(2) 149.2 1_565 yes
N2B H2BB I2 0.91 2.94 3.69(3) 141.7 . yes
N2B H2BB I4 0.91 2.25 2.87(3) 125.1 3_465 yes
N2B H2BC I6 0.91 2.71 3.61(2) 171.1 3_465 yes
C8B H8BA I5 0.99 3.01 3.96(3) 160.9 . yes
C8B H8BB I5 0.99 3.14 3.94(3) 138.8 1_565 yes
C8B H8BB I2 0.99 3.18 3.81(3) 122.6 . yes

loop_
_geom_torsion_atom_site_label_1
_geom_torsion_atom_site_label_2
_geom_torsion_atom_site_label_3
_geom_torsion_atom_site_label_4
_geom_torsion
_geom_torsion_site_symmetry_1
_geom_torsion_site_symmetry_2
_geom_torsion_site_symmetry_3
_geom_torsion_site_symmetry_4
I6 Ge1 Ge2 I2 -111(13) . . . .
I4 Ge1 Ge2 I2 94.3(5) . . . .
I6 Ge1 Ge2 I1 -134(13) . . . .
I3 Ge1 Ge2 I1 -93.3(5) . . . .
I1 Ge1 Ge2 I3 93.3(4) . . . .
I6 Ge1 Ge2 I3 -40(13) . . . .
I2 Ge1 Ge2 I4 -94.3(5) . . . .
I6 Ge1 Ge2 I4 155(13) . . . .
C6 C1 C2 C3 1(3) . . . .
Cl1 C1 C2 C3 177.0(14) . . . .
C1 C2 C3 C4 2(3) . . . .
C2 C3 C4 C5 -3(3) . . . .
C2 C3 C4 C7 177.4(17) . . . .
C3 C4 C5 C6 2(3) . . . .
C7 C4 C5 C6 -178.9(16) . . . .
C2 C1 C6 C5 -2(3) . . . .
Cl1 C1 C6 C5 -178.4(13) . . . .
C4 C5 C6 C1 1(3) . . . .
C3 C4 C7 C8B -104(2) . . . .
C5 C4 C7 C8B 77(2) . . . .
C3 C4 C7 C8A -78(2) . . . .
C5 C4 C7 C8A 103(2) . . . .
C14 C9 C10 C11 -1(2) . . . .
Cl2 C9 C10 C11 177.6(13) . . . .
C9 C10 C11 C12 2(3) . . . .
C10 C11 C12 C13 -1(2) . . . .
C10 C11 C12 C15 179.9(16) . . . .
C11 C12 C13 C14 0(2) . . . .
C15 C12 C13 C14 179.0(16) . . . .
C12 C13 C14 C9 0(2) . . . .
C10 C9 C14 C13 0(2) . . . .
Cl2 C9 C14 C13 -178.6(13) . . . .
C11 C12 C15 C16 88(2) . . . .
C13 C12 C15 C16 -91(2) . . . .
C12 C15 C16 N2A -44(3) . . . .
C12 C15 C16 N2B 37(3) . . . .
C4 C7 C8A N1A -55(3) . . . .
C4 C7 C8B N1B 58(3) . . . .
